data_2224472
loop_
_publ_author_name
'Gowda, B. Thimme'
'Foro, Sabine'
'Nirmala, P. G.'
'Fuess, Hartmut'

_publ_section_title
;
 <i>N</i>-(3,5-Dimethylphenyl)-2,4-dimethylbenzenesulfonamide
;
_journal_coeditor_code TK2587
_journal_issue 12
_journal_name_full 'Acta Crystallographica Section E'
_journal_page_first o3275
_journal_paper_doi 10.1107/S1600536809050740
_journal_volume 65
_journal_year 2009
_chemical_formula_iupac 'C16 H19 N O2 S'
_chemical_formula_moiety 'C16 H19 N O2 S'
_chemical_formula_sum 'C16 H19 N O2 S'
_chemical_formula_weight 289.38
_chemical_name_systematic
;
<i>N</i>-(3,5-Dimethylphenyl)-2,4-dimethylbenzenesulfonamide
;
_space_group_IT_number 15
_symmetry_cell_setting monoclinic
_symmetry_space_group_name_Hall '-C 2yc'
_symmetry_space_group_name_H-M 'C 1 2/c 1'
_atom_sites_solution_hydrogens geom
_atom_sites_solution_primary direct
_atom_sites_solution_secondary difmap
_audit_creation_method SHELXL-97
_cell_angle_alpha 90
_cell_angle_beta 102.690(8)
_cell_angle_gamma 90
_cell_formula_units_Z 8
_cell_length_a 23.490(2)
_cell_length_b 8.1528(6)
_cell_length_c 16.5440(10)
_cell_measurement_reflns_used 2194
_cell_measurement_temperature 299(2)
_cell_measurement_theta_max 27.9
_cell_measurement_theta_min 2.5
_cell_volume 3090.9(4)
_computing_cell_refinement
;
CrysAlis RED (Oxford Diffraction, 2009)
;
_computing_data_collection
;
CrysAlis CCD (Oxford Diffraction, 2009)
;
_computing_data_reduction
;
CrysAlis RED (Oxford Diffraction, 2009)
;
_computing_molecular_graphics 'PLATON (Spek, 2009)'
_computing_publication_material 'SHELXL97 (Sheldrick, 2008)'
_computing_structure_refinement 'SHELXL97 (Sheldrick, 2008)'
_computing_structure_solution 'SHELXS97 (Sheldrick, 2008)'
_diffrn_ambient_temperature 299(2)
_diffrn_measured_fraction_theta_full 0.972
_diffrn_measured_fraction_theta_max 0.972
_diffrn_measurement_device_type
;
Oxford Diffraction Xcalibur diffractometer with Sapphire CCD detector
;
_diffrn_measurement_method
;
Rotation method data acquisition using \w and \f scans.
;
_diffrn_radiation_monochromator graphite
_diffrn_radiation_source 'fine-focus sealed tube'
_diffrn_radiation_type MoK\a
_diffrn_radiation_wavelength 0.71073
_diffrn_reflns_av_R_equivalents 0.018
_diffrn_reflns_av_sigmaI/netI 0.027
_diffrn_reflns_limit_h_max 17
_diffrn_reflns_limit_h_min -28
_diffrn_reflns_limit_k_max 9
_diffrn_reflns_limit_k_min -9
_diffrn_reflns_limit_l_max 19
_diffrn_reflns_limit_l_min -19
_diffrn_reflns_number 6232
_diffrn_reflns_theta_full 25.34
_diffrn_reflns_theta_max 25.3
_diffrn_reflns_theta_min 2.7
_diffrn_standards_decay_% 0
_exptl_absorpt_coefficient_mu 0.210
_exptl_absorpt_correction_T_max 0.975
_exptl_absorpt_correction_T_min 0.921
_exptl_absorpt_correction_type multi-scan
_exptl_absorpt_process_details
;
(CrysAlis RED; Oxford Diffraction, 2009)
;
_exptl_crystal_colour colourless
_exptl_crystal_density_diffrn 1.244
_exptl_crystal_density_method 'not measured'
_exptl_crystal_description prism
_exptl_crystal_F_000 1232
_exptl_crystal_size_max 0.40
_exptl_crystal_size_mid 0.20
_exptl_crystal_size_min 0.12
_refine_diff_density_max 0.193
_refine_diff_density_min -0.276
_refine_ls_extinction_method none
_refine_ls_goodness_of_fit_ref 1.009
_refine_ls_hydrogen_treatment mixed
_refine_ls_matrix_type full
_refine_ls_number_parameters 188
_refine_ls_number_reflns 2751
_refine_ls_number_restraints 1
_refine_ls_restrained_S_all 1.009
_refine_ls_R_factor_all 0.0667
_refine_ls_R_factor_gt 0.0436
_refine_ls_shift/su_max 0.004
_refine_ls_shift/su_mean 0.000
_refine_ls_structure_factor_coef Fsqd
_refine_ls_weighting_details 'calc w=1/[\s^2^(Fo^2^)+(0.0512P)^2^+3.0162P] where P=(Fo^2^+2Fc^2^)/3'
_refine_ls_weighting_scheme calc
_refine_ls_wR_factor_gt 0.1069
_refine_ls_wR_factor_ref 0.1180
_reflns_number_gt 2009
_reflns_number_total 2751
_reflns_threshold_expression I>2\s(I)
_cod_data_source_file tk2587.cif
_cod_data_source_block I
_cod_original_sg_symbol_H-M 'C 2/c'
_cod_database_code 2224472
_cod_database_fobs_code 2224472

loop_
_symmetry_equiv_pos_as_xyz
'x, y, z'
'-x, y, -z+1/2'
'x+1/2, y+1/2, z'
'-x+1/2, y+1/2, -z+1/2'
'-x, -y, -z'
'x, -y, z-1/2'
'-x+1/2, -y+1/2, -z'
'x+1/2, -y+1/2, z-1/2'

loop_
_atom_site_type_symbol
_atom_site_label
_atom_site_fract_x
_atom_site_fract_y
_atom_site_fract_z
_atom_site_U_iso_or_equiv
_atom_site_adp_type
_atom_site_calc_flag
_atom_site_refinement_flags
_atom_site_occupancy
_atom_site_disorder_assembly
_atom_site_disorder_group
S S1 0.05610(3) 0.54362(8) 0.39886(4) 0.0472(2) Uani d . 1 . .
O O1 -0.00491(7) 0.5510(2) 0.40012(10) 0.0581(5) Uani d . 1 . .
O O2 0.08128(8) 0.6784(2) 0.36408(12) 0.0655(5) Uani d . 1 . .
N N1 0.08841(9) 0.5250(3) 0.49593(13) 0.0519(5) Uani d D 1 . .
H H1N 0.0648(10) 0.498(3) 0.5253(15) 0.062 Uiso d D 1 . .
C C1 0.07002(9) 0.3654(3) 0.34572(13) 0.0382(5) Uani d . 1 . .
C C2 0.05851(9) 0.2067(3) 0.37077(14) 0.0421(5) Uani d . 1 . .
C C3 0.06794(10) 0.0785(3) 0.32105(16) 0.0492(6) Uani d . 1 . .
H H3 0.0611 -0.0277 0.3372 0.059 Uiso calc R 1 . .
C C4 0.08716(10) 0.0999(3) 0.24799(16) 0.0498(6) Uani d . 1 . .
C C5 0.09849(10) 0.2566(3) 0.22560(15) 0.0525(6) Uani d . 1 . .
H H5 0.1119 0.2739 0.1774 0.063 Uiso calc R 1 . .
C C6 0.09019(10) 0.3886(3) 0.27382(15) 0.0480(6) Uani d . 1 . .
H H6 0.0982 0.4940 0.2580 0.058 Uiso calc R 1 . .
C C7 0.14835(10) 0.4895(3) 0.52826(15) 0.0458(6) Uani d . 1 . .
C C8 0.16296(10) 0.4248(3) 0.60749(15) 0.0508(6) Uani d . 1 . .
H H8 0.1337 0.4019 0.6357 0.061 Uiso calc R 1 . .
C C9 0.22056(11) 0.3939(3) 0.64514(17) 0.0606(7) Uani d . 1 . .
C C10 0.26309(12) 0.4250(4) 0.60070(19) 0.0675(8) Uani d . 1 . .
H H10 0.3019 0.4029 0.6252 0.081 Uiso calc R 1 . .
C C11 0.24971(11) 0.4873(4) 0.52134(18) 0.0612(8) Uani d . 1 . .
C C12 0.19150(11) 0.5218(3) 0.48498(17) 0.0564(7) Uani d . 1 . .
H H12 0.1817 0.5663 0.4320 0.068 Uiso calc R 1 . .
C C13 0.03632(13) 0.1703(4) 0.44804(16) 0.0636(7) Uani d . 1 . .
H H13A 0.0022 0.2352 0.4479 0.076 Uiso calc R 1 . .
H H13B 0.0660 0.1966 0.4961 0.076 Uiso calc R 1 . .
H H13C 0.0266 0.0561 0.4491 0.076 Uiso calc R 1 . .
C C14 0.09508(14) -0.0463(4) 0.1958(2) 0.0796(9) Uani d . 1 . .
H H14A 0.0580 -0.0979 0.1752 0.096 Uiso calc R 1 . .
H H14B 0.1212 -0.1231 0.2289 0.096 Uiso calc R 1 . .
H H14C 0.1111 -0.0109 0.1501 0.096 Uiso calc R 1 . .
C C15 0.23625(14) 0.3267(5) 0.7320(2) 0.0931(11) Uani d . 1 . .
H H15A 0.2522 0.2184 0.7310 0.112 Uiso calc R 1 . .
H H15B 0.2019 0.3220 0.7544 0.112 Uiso calc R 1 . .
H H15C 0.2647 0.3968 0.7659 0.112 Uiso calc R 1 . .
C C16 0.29662(13) 0.5197(5) 0.4739(2) 0.0881(11) Uani d . 1 . .
H H16A 0.3020 0.4238 0.4428 0.106 Uiso calc R 1 . .
H H16B 0.3325 0.5457 0.5121 0.106 Uiso calc R 1 . .
H H16C 0.2852 0.6102 0.4368 0.106 Uiso calc R 1 . .

loop_
_atom_site_aniso_label
_atom_site_aniso_U_11
_atom_site_aniso_U_22
_atom_site_aniso_U_33
_atom_site_aniso_U_12
_atom_site_aniso_U_13
_atom_site_aniso_U_23
S1 0.0477(4) 0.0440(4) 0.0490(4) 0.0102(3) 0.0089(3) 0.0005(3)
O1 0.0450(9) 0.0733(12) 0.0548(10) 0.0213(9) 0.0082(8) -0.0019(10)
O2 0.0843(13) 0.0390(10) 0.0738(13) 0.0028(9) 0.0189(10) 0.0074(10)
N1 0.0434(12) 0.0667(14) 0.0455(12) 0.0089(10) 0.0098(9) -0.0063(11)
C1 0.0364(11) 0.0397(13) 0.0386(12) 0.0039(9) 0.0083(9) 0.0025(10)
C2 0.0403(13) 0.0429(13) 0.0435(12) 0.0022(10) 0.0103(10) 0.0042(11)
C3 0.0502(14) 0.0397(13) 0.0576(15) 0.0004(11) 0.0114(12) 0.0040(12)
C4 0.0441(13) 0.0535(16) 0.0507(14) 0.0080(11) 0.0078(11) -0.0066(13)
C5 0.0549(15) 0.0656(18) 0.0405(13) 0.0069(13) 0.0177(11) 0.0018(13)
C6 0.0504(14) 0.0478(14) 0.0471(14) 0.0012(11) 0.0134(11) 0.0089(12)
C7 0.0405(13) 0.0456(14) 0.0498(14) 0.0034(10) 0.0065(10) -0.0145(12)
C8 0.0473(14) 0.0528(15) 0.0512(15) 0.0002(11) 0.0086(11) -0.0078(13)
C9 0.0523(16) 0.0623(17) 0.0615(17) -0.0007(13) 0.0002(13) -0.0054(15)
C10 0.0425(15) 0.080(2) 0.074(2) 0.0033(14) -0.0010(13) -0.0087(17)
C11 0.0429(14) 0.0707(19) 0.0708(19) -0.0047(13) 0.0140(13) -0.0191(16)
C12 0.0518(15) 0.0667(18) 0.0498(14) -0.0008(13) 0.0095(12) -0.0092(14)
C13 0.0804(19) 0.0584(17) 0.0598(17) -0.0053(14) 0.0324(14) 0.0097(15)
C14 0.089(2) 0.075(2) 0.076(2) 0.0131(18) 0.0195(17) -0.0212(18)
C15 0.069(2) 0.116(3) 0.083(2) -0.0011(19) -0.0087(16) 0.024(2)
C16 0.0550(18) 0.120(3) 0.094(2) -0.0072(18) 0.0268(16) -0.016(2)

loop_
_atom_type_symbol
_atom_type_description
_atom_type_scat_dispersion_real
_atom_type_scat_dispersion_imag
_atom_type_scat_source
C C 0.0033 0.0016 'International Tables Vol C Tables 4.2.6.8 and 6.1.1.4'
H H 0.0000 0.0000 'International Tables Vol C Tables 4.2.6.8 and 6.1.1.4'
N N 0.0061 0.0033 'International Tables Vol C Tables 4.2.6.8 and 6.1.1.4'
O O 0.0106 0.0060 'International Tables Vol C Tables 4.2.6.8 and 6.1.1.4'
S S 0.1246 0.1234 'International Tables Vol C Tables 4.2.6.8 and 6.1.1.4'

loop_
_geom_angle_atom_site_label_1
_geom_angle_atom_site_label_2
_geom_angle_atom_site_label_3
_geom_angle_site_symmetry_1
_geom_angle_site_symmetry_3
_geom_angle
_geom_angle_publ_flag
O2 S1 O1 . . 118.40(11) ?
O2 S1 N1 . . 108.98(12) ?
O1 S1 N1 . . 103.88(11) ?
O2 S1 C1 . . 107.12(11) ?
O1 S1 C1 . . 109.61(10) ?
N1 S1 C1 . . 108.52(11) ?
C7 N1 S1 . . 126.83(17) ?
C7 N1 H1N . . 117.0(19) ?
S1 N1 H1N . . 111.7(19) ?
C6 C1 C2 . . 120.2(2) ?
C6 C1 S1 . . 116.78(18) ?
C2 C1 S1 . . 122.89(17) ?
C3 C2 C1 . . 117.2(2) ?
C3 C2 C13 . . 119.1(2) ?
C1 C2 C13 . . 123.7(2) ?
C2 C3 C4 . . 123.3(2) ?
C2 C3 H3 . . 118.3 ?
C4 C3 H3 . . 118.3 ?
C5 C4 C3 . . 118.1(2) ?
C5 C4 C14 . . 121.7(2) ?
C3 C4 C14 . . 120.2(3) ?
C4 C5 C6 . . 120.7(2) ?
C4 C5 H5 . . 119.7 ?
C6 C5 H5 . . 119.7 ?
C5 C6 C1 . . 120.6(2) ?
C5 C6 H6 . . 119.7 ?
C1 C6 H6 . . 119.7 ?
C8 C7 C12 . . 120.2(2) ?
C8 C7 N1 . . 116.9(2) ?
C12 C7 N1 . . 122.8(2) ?
C9 C8 C7 . . 120.7(2) ?
C9 C8 H8 . . 119.7 ?
C7 C8 H8 . . 119.7 ?
C8 C9 C10 . . 118.4(3) ?
C8 C9 C15 . . 120.4(3) ?
C10 C9 C15 . . 121.2(3) ?
C11 C10 C9 . . 122.1(2) ?
C11 C10 H10 . . 118.9 ?
C9 C10 H10 . . 118.9 ?
C10 C11 C12 . . 118.8(2) ?
C10 C11 C16 . . 121.3(3) ?
C12 C11 C16 . . 119.9(3) ?
C7 C12 C11 . . 119.8(3) ?
C7 C12 H12 . . 120.1 ?
C11 C12 H12 . . 120.1 ?
C2 C13 H13A . . 109.5 ?
C2 C13 H13B . . 109.5 ?
H13A C13 H13B . . 109.5 ?
C2 C13 H13C . . 109.5 ?
H13A C13 H13C . . 109.5 ?
H13B C13 H13C . . 109.5 ?
C4 C14 H14A . . 109.5 ?
C4 C14 H14B . . 109.5 ?
H14A C14 H14B . . 109.5 ?
C4 C14 H14C . . 109.5 ?
H14A C14 H14C . . 109.5 ?
H14B C14 H14C . . 109.5 ?
C9 C15 H15A . . 109.5 ?
C9 C15 H15B . . 109.5 ?
H15A C15 H15B . . 109.5 ?
C9 C15 H15C . . 109.5 ?
H15A C15 H15C . . 109.5 ?
H15B C15 H15C . . 109.5 ?
C11 C16 H16A . . 109.5 ?
C11 C16 H16B . . 109.5 ?
H16A C16 H16B . . 109.5 ?
C11 C16 H16C . . 109.5 ?
H16A C16 H16C . . 109.5 ?
H16B C16 H16C . . 109.5 ?

loop_
_geom_bond_atom_site_label_1
_geom_bond_atom_site_label_2
_geom_bond_site_symmetry_2
_geom_bond_distance
_geom_bond_publ_flag
S1 O2 . 1.4276(18) ?
S1 O1 . 1.4392(17) ?
S1 N1 . 1.626(2) ?
S1 C1 . 1.766(2) ?
N1 C7 . 1.422(3) ?
N1 H1N . 0.844(16) ?
C1 C6 . 1.386(3) ?
C1 C2 . 1.403(3) ?
C2 C3 . 1.378(3) ?
C2 C13 . 1.512(3) ?
C3 C4 . 1.391(3) ?
C3 H3 . 0.9300 ?
C4 C5 . 1.373(4) ?
C4 C14 . 1.507(4) ?
C5 C6 . 1.379(3) ?
C5 H5 . 0.9300 ?
C6 H6 . 0.9300 ?
C7 C8 . 1.384(3) ?
C7 C12 . 1.389(3) ?
C8 C9 . 1.383(3) ?
C8 H8 . 0.9300 ?
C9 C10 . 1.388(4) ?
C9 C15 . 1.506(4) ?
C10 C11 . 1.378(4) ?
C10 H10 . 0.9300 ?
C11 C12 . 1.396(3) ?
C11 C16 . 1.510(4) ?
C12 H12 . 0.9300 ?
C13 H13A . 0.9600 ?
C13 H13B . 0.9600 ?
C13 H13C . 0.9600 ?
C14 H14A . 0.9600 ?
C14 H14B . 0.9600 ?
C14 H14C . 0.9600 ?
C15 H15A . 0.9600 ?
C15 H15B . 0.9600 ?
C15 H15C . 0.9600 ?
C16 H16A . 0.9600 ?
C16 H16B . 0.9600 ?
C16 H16C . 0.9600 ?

loop_
_geom_hbond_atom_site_label_D
_geom_hbond_atom_site_label_H
_geom_hbond_atom_site_label_A
_geom_hbond_site_symmetry_A
_geom_hbond_distance_DH
_geom_hbond_distance_HA
_geom_hbond_distance_DA
_geom_hbond_angle_DHA
N1 H1N O1 5_566 0.844(16) 2.102(17) 2.945(3) 176(3)

loop_
_geom_torsion_atom_site_label_1
_geom_torsion_atom_site_label_2
_geom_torsion_atom_site_label_3
_geom_torsion_atom_site_label_4
_geom_torsion_site_symmetry_1
_geom_torsion_site_symmetry_2
_geom_torsion_site_symmetry_3
_geom_torsion_site_symmetry_4
_geom_torsion
_geom_torsion_publ_flag
O2 S1 N1 C7 . . . . -62.4(2) ?
O1 S1 N1 C7 . . . . 170.5(2) ?
C1 S1 N1 C7 . . . . 53.9(2) ?
O2 S1 C1 C6 . . . . -12.4(2) ?
O1 S1 C1 C6 . . . . 117.20(18) ?
N1 S1 C1 C6 . . . . -129.97(18) ?
O2 S1 C1 C2 . . . . 171.16(18) ?
O1 S1 C1 C2 . . . . -59.2(2) ?
N1 S1 C1 C2 . . . . 53.6(2) ?
C6 C1 C2 C3 . . . . -0.2(3) ?
S1 C1 C2 C3 . . . . 176.07(17) ?
C6 C1 C2 C13 . . . . -179.8(2) ?
S1 C1 C2 C13 . . . . -3.6(3) ?
C1 C2 C3 C4 . . . . -1.0(3) ?
C13 C2 C3 C4 . . . . 178.7(2) ?
C2 C3 C4 C5 . . . . 1.5(4) ?
C2 C3 C4 C14 . . . . -178.5(2) ?
C3 C4 C5 C6 . . . . -0.9(4) ?
C14 C4 C5 C6 . . . . 179.1(2) ?
C4 C5 C6 C1 . . . . -0.2(4) ?
C2 C1 C6 C5 . . . . 0.8(3) ?
S1 C1 C6 C5 . . . . -175.71(18) ?
S1 N1 C7 C8 . . . . -158.6(2) ?
S1 N1 C7 C12 . . . . 23.5(4) ?
C12 C7 C8 C9 . . . . 1.0(4) ?
N1 C7 C8 C9 . . . . -177.0(2) ?
C7 C8 C9 C10 . . . . -1.8(4) ?
C7 C8 C9 C15 . . . . 178.8(3) ?
C8 C9 C10 C11 . . . . 1.0(4) ?
C15 C9 C10 C11 . . . . -179.6(3) ?
C9 C10 C11 C12 . . . . 0.6(4) ?
C9 C10 C11 C16 . . . . -179.8(3) ?
C8 C7 C12 C11 . . . . 0.7(4) ?
N1 C7 C12 C11 . . . . 178.5(2) ?
C10 C11 C12 C7 . . . . -1.5(4) ?
C16 C11 C12 C7 . . . . 179.0(3) ?

loop_
_cod_related_entry_id
_cod_related_entry_database
_cod_related_entry_code
1 ChemSpider 6494939
